data_7016531
loop_
_publ_author_name
'Li, Dongmei'
'Zhang, Qiong'
'Wang, Peng'
'Wu, Jieying'
'Kan, Yuhe'
'Tian, Yupeng'
'Zhou, Hongping'
'Yang, Jiaxiang'
'Tao, Xutang'
'Jiang, Minhua'

_publ_section_title
;
 Studies of the isomerization and photophysical properties of a novel
 2,2':6',2''-terpyridine-based ligand and its complexes.
;
_journal_issue 32
_journal_name_full 'Dalton transactions (Cambridge, England : 2003)'
_journal_page_first 8170
_journal_page_last 8178
_journal_paper_doi 10.1039/c1dt10752f
_journal_volume 40
_journal_year 2011
_chemical_formula_moiety 'C74 H58 Cl2 Co N8 O8 S2'
_chemical_formula_sum 'C74 H58 Cl2 Co N8 O8 S2'
_chemical_formula_weight 1381.23
_chemical_name_systematic
;
?
;
_space_group_IT_number 2
_symmetry_cell_setting triclinic
_symmetry_space_group_name_Hall '-P 1'
_symmetry_space_group_name_H-M 'P -1'
_atom_sites_solution_hydrogens geom
_atom_sites_solution_primary direct
_atom_sites_solution_secondary difmap
_audit_creation_method SHELXL-97
_cell_angle_alpha 105.422(4)
_cell_angle_beta 100.550(4)
_cell_angle_gamma 94.827(4)
_cell_formula_units_Z 2
_cell_length_a 11.0672(7)
_cell_length_b 15.9039(9)
_cell_length_c 19.6022(12)
_cell_measurement_reflns_used 4741
_cell_measurement_temperature 296(2)
_cell_measurement_theta_max 0.00
_cell_measurement_theta_min 0.00
_cell_volume 3237.5(4)
_computing_cell_refinement 'Bruker SMART'
_computing_data_collection 'Bruker SMART'
_computing_data_reduction 'Bruker SAINT'
_computing_molecular_graphics 'Bruker SHELXTL'
_computing_publication_material 'Bruker SHELXTL'
_computing_structure_refinement 'SHELXL-97 (Sheldrick, 1997)'
_computing_structure_solution 'SHELXS-97 (Sheldrick, 1990)'
_diffrn_ambient_temperature 296(2)
_diffrn_measured_fraction_theta_full 0.992
_diffrn_measured_fraction_theta_max 0.992
_diffrn_measurement_device_type 'CCD area detector'
_diffrn_measurement_method 'phi and omega scans'
_diffrn_radiation_monochromator graphite
_diffrn_radiation_source 'fine-focus sealed tube'
_diffrn_radiation_type MoK\a
_diffrn_radiation_wavelength 0.71073
_diffrn_reflns_av_R_equivalents 0.1004
_diffrn_reflns_av_sigmaI/netI 0.1052
_diffrn_reflns_limit_h_max 14
_diffrn_reflns_limit_h_min -13
_diffrn_reflns_limit_k_max 20
_diffrn_reflns_limit_k_min -20
_diffrn_reflns_limit_l_max 25
_diffrn_reflns_limit_l_min -25
_diffrn_reflns_number 59464
_diffrn_reflns_theta_full 27.55
_diffrn_reflns_theta_max 27.55
_diffrn_reflns_theta_min 1.47
_exptl_absorpt_coefficient_mu 0.478
_exptl_absorpt_correction_T_max 0.9765
_exptl_absorpt_correction_T_min 0.8173
_exptl_absorpt_correction_type multi-scan
_exptl_absorpt_process_details SADBS;Bruker,2000
_exptl_crystal_colour red
_exptl_crystal_density_diffrn 1.417
_exptl_crystal_density_meas 0
_exptl_crystal_density_method 'not measured'
_exptl_crystal_description flake
_exptl_crystal_F_000 1430
_exptl_crystal_size_max 0.44
_exptl_crystal_size_mid 0.14
_exptl_crystal_size_min 0.05
_refine_diff_density_max 0.680
_refine_diff_density_min -0.461
_refine_diff_density_rms 0.061
_refine_ls_extinction_method none
_refine_ls_goodness_of_fit_ref 1.016
_refine_ls_hydrogen_treatment mixed
_refine_ls_matrix_type full
_refine_ls_number_parameters 856
_refine_ls_number_reflns 14843
_refine_ls_number_restraints 0
_refine_ls_restrained_S_all 1.016
_refine_ls_R_factor_all 0.1990
_refine_ls_R_factor_gt 0.0801
_refine_ls_shift/su_max 0.001
_refine_ls_shift/su_mean 0.000
_refine_ls_structure_factor_coef Fsqd
_refine_ls_weighting_details 'calc w=1/[\s^2^(Fo^2^)+(0.1068P)^2^+0.9281P] where P=(Fo^2^+2Fc^2^)/3'
_refine_ls_weighting_scheme calc
_refine_ls_wR_factor_gt 0.1881
_refine_ls_wR_factor_ref 0.2446
_reflns_number_gt 6186
_reflns_number_total 14843
_reflns_threshold_expression >2sigma(I)
_cod_data_source_file c1dt10752f.txt
_cod_data_source_block p1bar_2
_cod_depositor_comments
;
The following automatic conversions were performed:

'_symmetry_cell_setting' value 'Triclinic' changed to 'triclinic'
according to /home/saulius/struct/CIF-dictionaries/cif_core.dic
dictionary named 'cif_core.dic' version 2.4.1 from 2010-06-29.

Automatic conversion script
Id: cif_fix_values 1715 2011-07-08 13:25:40Z adriana 
;
_cod_original_cell_volume 3237.5(3)
_cod_original_sg_symbol_H-M 'P-1 '
_cod_database_code 7016531

loop_
_symmetry_equiv_pos_as_xyz
'x, y, z'
'-x, -y, -z'

loop_
_atom_site_label
_atom_site_type_symbol
_atom_site_fract_x
_atom_site_fract_y
_atom_site_fract_z
_atom_site_U_iso_or_equiv
_atom_site_adp_type
_atom_site_occupancy
_atom_site_symmetry_multiplicity
_atom_site_calc_flag
_atom_site_refinement_flags
Co1 Co 1.05472(6) 0.25132(4) 0.25886(3) 0.0547(2) Uani 1 1 d .
N1 N 1.2394(4) 0.3031(3) 0.2842(2) 0.0622(11) Uani 1 1 d .
N2 N 1.0954(3) 0.2099(2) 0.16728(19) 0.0521(9) Uani 1 1 d .
N3 N 0.8856(3) 0.1827(2) 0.19919(19) 0.0543(10) Uani 1 1 d .
N4 N 1.1126(3) 0.1566(2) 0.31017(19) 0.0580(10) Uani 1 1 d .
N5 N 1.0060(3) 0.2927(2) 0.3491(2) 0.0544(10) Uani 1 1 d .
N6 N 0.9785(4) 0.3643(3) 0.2451(2) 0.0609(10) Uani 1 1 d .
N7 N 1.3251(4) -0.1783(3) -0.5815(2) 0.0681(12) Uani 1 1 d .
N8 N 0.5375(6) 0.6553(5) 1.0270(3) 0.129(2) Uani 1 1 d .
S1 S 1.05534(15) -0.13160(11) -0.58321(8) 0.0844(5) Uani 1 1 d .
S2 S 0.8162(2) 0.64361(17) 1.04491(12) 0.1404(9) Uani 1 1 d .
C1 C 1.3094(5) 0.3454(4) 0.3497(3) 0.0766(16) Uani 1 1 d .
H1A H 1.2706 0.3624 0.3885 0.092 Uiso 1 1 calc R
C2 C 1.4346(6) 0.3647(4) 0.3619(3) 0.100(2) Uani 1 1 d .
H2A H 1.4801 0.3944 0.4082 0.120 Uiso 1 1 calc R
C3 C 1.4934(6) 0.3403(5) 0.3058(4) 0.107(2) Uani 1 1 d .
H3A H 1.5793 0.3531 0.3135 0.129 Uiso 1 1 calc R
C4 C 1.4231(5) 0.2959(4) 0.2369(3) 0.0832(17) Uani 1 1 d .
H4A H 1.4610 0.2785 0.1978 0.100 Uiso 1 1 calc R
C5 C 1.2970(4) 0.2785(3) 0.2281(2) 0.0587(12) Uani 1 1 d .
C6 C 1.2112(4) 0.2292(3) 0.1589(2) 0.0528(12) Uani 1 1 d .
C7 C 1.2418(4) 0.2032(3) 0.0921(2) 0.0582(12) Uani 1 1 d .
H7A H 1.3223 0.2186 0.0876 0.070 Uiso 1 1 calc R
C8 C 1.1531(4) 0.1538(3) 0.0310(2) 0.0525(11) Uani 1 1 d .
C9 C 1.0338(4) 0.1352(3) 0.0418(2) 0.0577(12) Uani 1 1 d .
H9A H 0.9715 0.1027 0.0028 0.069 Uiso 1 1 calc R
C10 C 1.0069(4) 0.1643(3) 0.1093(2) 0.0551(12) Uani 1 1 d .
C11 C 0.8835(4) 0.1516(3) 0.1277(2) 0.0551(12) Uani 1 1 d .
C12 C 0.7759(5) 0.1132(4) 0.0770(3) 0.0711(15) Uani 1 1 d .
H12A H 0.7775 0.0925 0.0282 0.085 Uiso 1 1 calc R
C13 C 0.6670(5) 0.1060(4) 0.0996(3) 0.0749(15) Uani 1 1 d .
H13A H 0.5932 0.0808 0.0663 0.090 Uiso 1 1 calc R
C14 C 0.6679(5) 0.1369(3) 0.1727(3) 0.0738(15) Uani 1 1 d .
H14A H 0.5948 0.1322 0.1892 0.089 Uiso 1 1 calc R
C15 C 0.7776(5) 0.1743(3) 0.2203(3) 0.0665(14) Uani 1 1 d .
H15A H 0.7774 0.1948 0.2694 0.080 Uiso 1 1 calc R
C16 C 1.1836(4) 0.1228(3) -0.0406(2) 0.0564(12) Uani 1 1 d .
C17 C 1.3049(5) 0.1292(4) -0.0503(3) 0.0758(16) Uani 1 1 d .
H17A H 1.3690 0.1532 -0.0098 0.091 Uiso 1 1 calc R
C18 C 1.3342(5) 0.1020(4) -0.1164(3) 0.0793(16) Uani 1 1 d .
H18A H 1.4168 0.1091 -0.1200 0.095 Uiso 1 1 calc R
C19 C 1.2435(5) 0.0639(3) -0.1782(3) 0.0666(14) Uani 1 1 d .
C20 C 1.1219(5) 0.0552(4) -0.1705(3) 0.0752(15) Uani 1 1 d .
H20A H 1.0587 0.0297 -0.2111 0.090 Uiso 1 1 calc R
C21 C 1.0927(5) 0.0844(3) -0.1023(3) 0.0698(15) Uani 1 1 d .
H21A H 1.0101 0.0778 -0.0985 0.084 Uiso 1 1 calc R
C22 C 1.2810(6) 0.0299(4) -0.2484(3) 0.0781(16) Uani 1 1 d .
H22A H 1.3656 0.0324 -0.2472 0.094 Uiso 1 1 calc R
C23 C 1.2083(6) -0.0022(4) -0.3099(3) 0.0842(17) Uani 1 1 d .
H23A H 1.1240 -0.0004 -0.3119 0.101 Uiso 1 1 calc R
C24 C 1.2463(6) -0.0432(3) -0.3802(3) 0.0766(16) Uani 1 1 d .
C25 C 1.3616(6) -0.0716(4) -0.3836(3) 0.0863(18) Uani 1 1 d .
H25A H 1.4209 -0.0623 -0.3411 0.104 Uiso 1 1 calc R
C26 C 1.3889(6) -0.1138(4) -0.4501(3) 0.0797(16) Uani 1 1 d .
H26A H 1.4679 -0.1291 -0.4514 0.096 Uiso 1 1 calc R
C27 C 1.2991(5) -0.1334(3) -0.5150(3) 0.0648(14) Uani 1 1 d .
C28 C 1.1828(5) -0.1058(3) -0.5099(3) 0.0681(14) Uani 1 1 d .
C29 C 1.1598(6) -0.0613(3) -0.4436(3) 0.0760(15) Uani 1 1 d .
H29A H 1.0825 -0.0428 -0.4422 0.091 Uiso 1 1 calc R
C30 C 1.1293(6) -0.1612(3) -0.6560(3) 0.0723(15) Uani 1 1 d .
C31 C 1.0590(6) -0.1662(4) -0.7238(3) 0.097(2) Uani 1 1 d .
H31A H 0.9786 -0.1523 -0.7282 0.116 Uiso 1 1 calc R
C32 C 1.1087(8) -0.1919(5) -0.7846(4) 0.118(3) Uani 1 1 d .
H32A H 1.0613 -0.1958 -0.8300 0.141 Uiso 1 1 calc R
C33 C 1.2241(8) -0.2111(5) -0.7784(3) 0.105(2) Uani 1 1 d .
H33A H 1.2562 -0.2291 -0.8198 0.126 Uiso 1 1 calc R
C34 C 1.2971(6) -0.2048(4) -0.7118(3) 0.0872(18) Uani 1 1 d .
H34A H 1.3783 -0.2170 -0.7089 0.105 Uiso 1 1 calc R
C35 C 1.2509(5) -0.1804(3) -0.6483(3) 0.0654(14) Uani 1 1 d .
C36 C 1.4439(5) -0.2112(4) -0.5809(3) 0.0790(16) Uani 1 1 d .
H36A H 1.4351 -0.2621 -0.6228 0.095 Uiso 1 1 calc R
H36B H 1.4661 -0.2307 -0.5379 0.095 Uiso 1 1 calc R
C37 C 1.5482(6) -0.1440(5) -0.5818(3) 0.102(2) Uani 1 1 d .
H37A H 1.6236 -0.1698 -0.5812 0.153 Uiso 1 1 calc R
H37B H 1.5589 -0.0939 -0.5400 0.153 Uiso 1 1 calc R
H37C H 1.5281 -0.1256 -0.6249 0.153 Uiso 1 1 calc R
C38 C 1.1773(5) 0.0911(3) 0.2867(3) 0.0668(14) Uani 1 1 d .
H38A H 1.1846 0.0764 0.2386 0.080 Uiso 1 1 calc R
C39 C 1.2327(5) 0.0455(4) 0.3304(3) 0.0742(15) Uani 1 1 d .
H39A H 1.2760 0.0000 0.3122 0.089 Uiso 1 1 calc R
C40 C 1.2238(5) 0.0674(3) 0.4020(3) 0.0736(15) Uani 1 1 d .
H40A H 1.2616 0.0374 0.4329 0.088 Uiso 1 1 calc R
C41 C 1.1580(5) 0.1345(3) 0.4272(3) 0.0642(13) Uani 1 1 d .
H41A H 1.1508 0.1504 0.4753 0.077 Uiso 1 1 calc R
C42 C 1.1033(4) 0.1777(3) 0.3805(2) 0.0517(11) Uani 1 1 d .
C43 C 1.0314(4) 0.2511(3) 0.4007(2) 0.0531(12) Uani 1 1 d .
C44 C 0.9892(4) 0.2766(3) 0.4636(2) 0.0572(12) Uani 1 1 d .
H44A H 1.0076 0.2472 0.4985 0.069 Uiso 1 1 calc R
C45 C 0.9195(4) 0.3453(3) 0.4760(3) 0.0611(13) Uani 1 1 d .
C46 C 0.8961(5) 0.3891(3) 0.4230(3) 0.0635(13) Uani 1 1 d .
H46A H 0.8516 0.4367 0.4298 0.076 Uiso 1 1 calc R
C47 C 0.9400(4) 0.3609(3) 0.3602(3) 0.0566(12) Uani 1 1 d .
C48 C 0.9179(5) 0.3982(3) 0.2981(3) 0.0602(13) Uani 1 1 d .
C49 C 0.8380(5) 0.4592(4) 0.2916(3) 0.0760(15) Uani 1 1 d .
H49A H 0.7965 0.4812 0.3282 0.091 Uiso 1 1 calc R
C50 C 0.8206(6) 0.4869(4) 0.2304(4) 0.0944(19) Uani 1 1 d .
H50A H 0.7655 0.5267 0.2244 0.113 Uiso 1 1 calc R
C51 C 0.8857(7) 0.4551(4) 0.1781(4) 0.0925(19) Uani 1 1 d .
H51A H 0.8784 0.4752 0.1373 0.111 Uiso 1 1 calc R
C52 C 0.9610(6) 0.3939(4) 0.1868(3) 0.0787(16) Uani 1 1 d .
H52A H 1.0026 0.3713 0.1502 0.094 Uiso 1 1 calc R
C53 C 0.8710(5) 0.3727(3) 0.5431(3) 0.0666(14) Uani 1 1 d .
C54 C 0.9360(5) 0.3653(3) 0.6085(3) 0.0736(15) Uani 1 1 d .
H54A H 1.0114 0.3433 0.6106 0.088 Uiso 1 1 calc R
C55 C 0.8892(7) 0.3906(4) 0.6705(3) 0.0872(18) Uani 1 1 d .
H55A H 0.9341 0.3858 0.7140 0.105 Uiso 1 1 calc R
C56 C 0.7788(8) 0.4223(4) 0.6689(4) 0.099(2) Uani 1 1 d .
C57 C 0.7135(7) 0.4283(4) 0.6052(4) 0.101(2) Uani 1 1 d .
H57A H 0.6371 0.4487 0.6036 0.121 Uiso 1 1 calc R
C58 C 0.7581(6) 0.4047(4) 0.5431(3) 0.0881(18) Uani 1 1 d .
H58A H 0.7121 0.4103 0.5002 0.106 Uiso 1 1 calc R
C59 C 0.7565(9) 0.4602(6) 0.7619(8) 0.161(5) Uani 1 1 d .
H59A H 0.7590 0.4145 0.7863 0.194 Uiso 1 1 calc R
H59B H 0.8133 0.5125 0.7911 0.194 Uiso 1 1 calc R
C60 C 0.6683(12) 0.4731(8) 0.7456(9) 0.225(8) Uani 1 1 d .
H60A H 0.6098 0.4204 0.7197 0.270 Uiso 1 1 calc R
H60B H 0.6649 0.5156 0.7180 0.270 Uiso 1 1 calc R
C61 C 0.6527(14) 0.5202(5) 0.8404(5) 0.155(5) Uani 1 1 d .
C62 C 0.7369(9) 0.5504(4) 0.9052(5) 0.127(3) Uani 1 1 d .
H62A H 0.8192 0.5409 0.9079 0.152 Uiso 1 1 calc R
C63 C 0.6979(8) 0.5957(4) 0.9672(3) 0.100(2) Uani 1 1 d .
C64 C 0.5776(8) 0.6083(5) 0.9658(4) 0.109(2) Uani 1 1 d .
C65 C 0.4938(9) 0.5765(6) 0.8998(4) 0.141(3) Uani 1 1 d .
H65A H 0.4111 0.5849 0.8971 0.169 Uiso 1 1 calc R
C66 C 0.5312(12) 0.5331(7) 0.8385(5) 0.177(5) Uani 1 1 d .
H66A H 0.4731 0.5119 0.7950 0.213 Uiso 1 1 calc R
C67 C 0.7281(7) 0.6639(4) 1.1119(4) 0.0877(18) Uani 1 1 d .
C68 C 0.7945(8) 0.6819(4) 1.1820(4) 0.109(2) Uani 1 1 d .
H68A H 0.8787 0.6771 1.1905 0.131 Uiso 1 1 calc R
C69 C 0.7375(10) 0.7070(6) 1.2396(4) 0.129(3) Uani 1 1 d .
H69A H 0.7823 0.7192 1.2870 0.155 Uiso 1 1 calc R
C70 C 0.6156(11) 0.7134(6) 1.2258(4) 0.139(3) Uani 1 1 d .
H70A H 0.5763 0.7302 1.2644 0.167 Uiso 1 1 calc R
C71 C 0.5478(8) 0.6960(5) 1.1566(4) 0.121(3) Uani 1 1 d .
H71A H 0.4637 0.7014 1.1488 0.145 Uiso 1 1 calc R
C72 C 0.6039(7) 0.6701(4) 1.0980(3) 0.0913(19) Uani 1 1 d .
C73 C 0.4126(11) 0.6989(7) 1.0122(6) 0.175(4) Uani 1 1 d .
H73A H 0.4170 0.7544 1.0489 0.210 Uiso 1 1 calc R
H73B H 0.3990 0.7091 0.9650 0.210 Uiso 1 1 calc R
C74 C 0.3195(13) 0.6377(8) 1.0155(5) 0.227(7) Uani 1 1 d .
H74A H 0.2409 0.6586 1.0061 0.340 Uiso 1 1 calc R
H74B H 0.3341 0.6292 1.0628 0.340 Uiso 1 1 calc R
H74C H 0.3185 0.5829 0.9798 0.340 Uiso 1 1 calc R
Cl1 Cl 0.68022(15) 0.61342(11) 0.43217(9) 0.0877(5) Uani 1 1 d .
Cl2 Cl 0.66415(13) 0.01423(11) 0.87035(8) 0.0787(4) Uani 1 1 d .
O1 O 0.7745(6) 0.5753(4) 0.4649(4) 0.160(2) Uani 1 1 d .
O2 O 0.6159(7) 0.6552(5) 0.4802(3) 0.194(3) Uani 1 1 d .
O3 O 0.6121(6) 0.5635(6) 0.3679(4) 0.229(4) Uani 1 1 d .
O4 O 0.7503(7) 0.6821(5) 0.4145(4) 0.189(3) Uani 1 1 d .
O5 O 0.7928(4) 0.0097(3) 0.8837(2) 0.1079(15) Uani 1 1 d .
O6 O 0.6478(7) 0.1003(5) 0.8829(6) 0.244(5) Uani 1 1 d .
O7 O 0.6081(4) -0.0301(6) 0.8024(3) 0.206(4) Uani 1 1 d .
O8 O 0.6088(4) -0.0134(5) 0.9196(3) 0.159(3) Uani 1 1 d .

loop_
_atom_site_aniso_label
_atom_site_aniso_U_11
_atom_site_aniso_U_22
_atom_site_aniso_U_33
_atom_site_aniso_U_23
_atom_site_aniso_U_13
_atom_site_aniso_U_12
Co1 0.0573(4) 0.0574(4) 0.0443(4) 0.0035(3) 0.0157(3) 0.0055(3)
N1 0.068(3) 0.064(2) 0.048(2) 0.0056(19) 0.016(2) 0.004(2)
N2 0.049(2) 0.055(2) 0.046(2) 0.0044(17) 0.0121(18) 0.0030(18)
N3 0.057(2) 0.056(2) 0.044(2) 0.0031(17) 0.0177(18) 0.0035(18)
N4 0.057(2) 0.065(2) 0.046(2) 0.0013(18) 0.0173(18) 0.010(2)
N5 0.059(2) 0.048(2) 0.054(2) 0.0067(19) 0.0175(19) 0.0117(19)
N6 0.065(3) 0.063(2) 0.050(2) 0.007(2) 0.016(2) 0.007(2)
N7 0.080(3) 0.076(3) 0.053(2) 0.013(2) 0.024(2) 0.026(2)
N8 0.130(5) 0.185(6) 0.068(4) 0.006(4) 0.042(4) 0.058(5)
S1 0.0852(11) 0.0986(11) 0.0718(9) 0.0180(8) 0.0280(8) 0.0223(9)
S2 0.1375(18) 0.164(2) 0.1191(17) 0.0098(15) 0.0660(15) 0.0330(16)
C1 0.077(4) 0.085(4) 0.050(3) -0.003(3) 0.010(3) -0.001(3)
C2 0.088(5) 0.110(5) 0.067(4) -0.019(3) 0.005(4) -0.007(4)
C3 0.062(4) 0.131(6) 0.095(5) -0.004(4) 0.001(4) -0.017(4)
C4 0.062(4) 0.104(4) 0.064(3) -0.004(3) 0.016(3) -0.006(3)
C5 0.056(3) 0.064(3) 0.047(3) 0.002(2) 0.010(2) 0.003(2)
C6 0.058(3) 0.051(3) 0.044(3) 0.003(2) 0.014(2) 0.005(2)
C7 0.045(3) 0.070(3) 0.053(3) 0.004(2) 0.015(2) 0.004(2)
C8 0.050(3) 0.060(3) 0.047(3) 0.012(2) 0.015(2) 0.011(2)
C9 0.053(3) 0.062(3) 0.049(3) 0.006(2) 0.007(2) 0.005(2)
C10 0.057(3) 0.054(3) 0.046(3) 0.002(2) 0.011(2) 0.004(2)
C11 0.055(3) 0.057(3) 0.050(3) 0.009(2) 0.015(2) 0.006(2)
C12 0.061(3) 0.085(4) 0.055(3) 0.005(3) 0.008(3) 0.000(3)
C13 0.051(3) 0.084(4) 0.077(4) 0.009(3) 0.007(3) -0.002(3)
C14 0.057(3) 0.080(4) 0.082(4) 0.013(3) 0.028(3) 0.004(3)
C15 0.075(4) 0.063(3) 0.064(3) 0.010(3) 0.033(3) 0.010(3)
C16 0.059(3) 0.062(3) 0.047(3) 0.011(2) 0.014(2) 0.010(2)
C17 0.061(3) 0.098(4) 0.056(3) -0.001(3) 0.013(3) 0.012(3)
C18 0.073(4) 0.097(4) 0.063(3) 0.001(3) 0.033(3) 0.018(3)
C19 0.080(4) 0.066(3) 0.055(3) 0.009(2) 0.029(3) 0.013(3)
C20 0.076(4) 0.091(4) 0.051(3) 0.012(3) 0.012(3) 0.002(3)
C21 0.065(3) 0.091(4) 0.048(3) 0.008(3) 0.019(3) 0.005(3)
C22 0.093(4) 0.076(4) 0.065(4) 0.016(3) 0.024(3) 0.013(3)
C23 0.099(5) 0.084(4) 0.063(4) 0.011(3) 0.019(3) 0.012(3)
C24 0.106(5) 0.066(3) 0.060(3) 0.009(3) 0.035(3) 0.014(3)
C25 0.112(5) 0.094(4) 0.053(3) 0.019(3) 0.019(3) 0.020(4)
C26 0.092(4) 0.094(4) 0.053(3) 0.015(3) 0.020(3) 0.024(3)
C27 0.091(4) 0.059(3) 0.051(3) 0.012(2) 0.034(3) 0.017(3)
C28 0.095(4) 0.059(3) 0.057(3) 0.013(2) 0.038(3) 0.016(3)
C29 0.098(4) 0.075(4) 0.057(3) 0.013(3) 0.027(3) 0.020(3)
C30 0.087(4) 0.074(4) 0.058(3) 0.014(3) 0.025(3) 0.019(3)
C31 0.098(5) 0.117(5) 0.067(4) 0.010(4) 0.007(4) 0.038(4)
C32 0.145(7) 0.140(6) 0.058(4) 0.013(4) 0.008(4) 0.045(6)
C33 0.127(6) 0.137(6) 0.061(4) 0.022(4) 0.037(4) 0.050(5)
C34 0.102(5) 0.107(5) 0.058(3) 0.018(3) 0.030(3) 0.033(4)
C35 0.078(4) 0.066(3) 0.053(3) 0.011(2) 0.019(3) 0.018(3)
C36 0.086(4) 0.077(4) 0.072(4) 0.010(3) 0.022(3) 0.028(3)
C37 0.085(5) 0.122(5) 0.087(4) 0.008(4) 0.020(4) 0.020(4)
C38 0.071(3) 0.068(3) 0.056(3) 0.002(3) 0.023(3) 0.017(3)
C39 0.078(4) 0.068(3) 0.076(4) 0.009(3) 0.025(3) 0.023(3)
C40 0.074(4) 0.072(4) 0.074(4) 0.018(3) 0.013(3) 0.021(3)
C41 0.065(3) 0.075(3) 0.053(3) 0.015(3) 0.016(3) 0.014(3)
C42 0.050(3) 0.056(3) 0.046(3) 0.007(2) 0.012(2) 0.007(2)
C43 0.051(3) 0.053(3) 0.049(3) 0.004(2) 0.010(2) 0.003(2)
C44 0.060(3) 0.062(3) 0.046(3) 0.008(2) 0.015(2) 0.007(2)
C45 0.056(3) 0.058(3) 0.060(3) -0.002(3) 0.020(2) 0.001(2)
C46 0.065(3) 0.055(3) 0.064(3) 0.002(3) 0.020(3) 0.012(2)
C47 0.058(3) 0.048(3) 0.058(3) 0.004(2) 0.017(2) 0.005(2)
C48 0.068(3) 0.048(3) 0.057(3) 0.003(2) 0.014(3) 0.003(2)
C49 0.082(4) 0.063(3) 0.082(4) 0.015(3) 0.021(3) 0.020(3)
C50 0.098(5) 0.076(4) 0.111(5) 0.033(4) 0.013(4) 0.026(4)
C51 0.116(5) 0.087(4) 0.077(4) 0.033(4) 0.012(4) 0.013(4)
C52 0.093(4) 0.079(4) 0.059(3) 0.016(3) 0.012(3) 0.003(3)
C53 0.069(4) 0.061(3) 0.059(3) -0.005(2) 0.026(3) 0.002(3)
C54 0.082(4) 0.077(4) 0.053(3) -0.002(3) 0.027(3) 0.007(3)
C55 0.117(5) 0.077(4) 0.060(3) -0.005(3) 0.042(3) -0.002(4)
C56 0.139(7) 0.066(4) 0.094(5) -0.015(4) 0.085(5) 0.000(4)
C57 0.102(5) 0.097(5) 0.112(6) 0.009(4) 0.070(5) 0.024(4)
C58 0.083(4) 0.095(4) 0.091(4) 0.015(3) 0.040(4) 0.025(3)
C59 0.097(7) 0.095(6) 0.300(16) 0.088(8) 0.030(9) -0.016(6)
C60 0.156(11) 0.149(10) 0.34(2) 0.142(12) -0.074(14) -0.067(9)
C61 0.299(15) 0.083(5) 0.083(6) -0.015(4) 0.122(8) -0.018(7)
C62 0.212(9) 0.066(4) 0.125(6) 0.010(4) 0.117(7) 0.018(5)
C63 0.144(6) 0.086(4) 0.072(4) 0.005(3) 0.056(4) 0.017(4)
C64 0.151(7) 0.110(5) 0.070(4) 0.008(4) 0.061(5) 0.013(5)
C65 0.183(8) 0.165(7) 0.056(4) -0.005(4) 0.049(5) -0.014(6)
C66 0.241(13) 0.187(10) 0.082(6) -0.011(6) 0.082(8) -0.038(9)
C67 0.119(6) 0.074(4) 0.076(4) 0.012(3) 0.045(4) 0.026(4)
C68 0.129(6) 0.098(5) 0.101(6) 0.020(4) 0.035(5) 0.026(4)
C69 0.164(9) 0.138(7) 0.085(5) 0.026(5) 0.030(6) 0.040(6)
C70 0.170(9) 0.171(8) 0.081(6) 0.016(5) 0.057(6) 0.049(7)
C71 0.135(6) 0.154(7) 0.068(4) 0.002(4) 0.045(4) 0.033(5)
C72 0.116(6) 0.093(4) 0.065(4) 0.008(3) 0.038(4) 0.023(4)
C73 0.194(11) 0.146(8) 0.156(9) -0.021(7) 0.067(8) 0.007(8)
C74 0.268(15) 0.237(13) 0.107(7) -0.026(8) 0.047(8) -0.107(12)
Cl1 0.0815(10) 0.0906(11) 0.0781(10) -0.0025(8) 0.0179(9) 0.0255(9)
Cl2 0.0603(9) 0.1027(11) 0.0673(9) 0.0088(8) 0.0217(7) 0.0121(8)
O1 0.145(5) 0.134(5) 0.197(6) 0.040(4) 0.014(4) 0.072(4)
O2 0.219(7) 0.293(8) 0.115(4) 0.057(5) 0.082(4) 0.179(7)
O3 0.129(5) 0.304(9) 0.146(5) -0.084(6) 0.011(4) -0.042(6)
O4 0.195(7) 0.188(6) 0.181(6) 0.077(5) 0.016(5) -0.007(5)
O5 0.057(3) 0.157(4) 0.092(3) 0.010(3) 0.014(2) 0.002(2)
O6 0.202(8) 0.149(6) 0.444(15) 0.121(8) 0.149(9) 0.081(5)
O7 0.073(3) 0.411(11) 0.070(3) -0.023(5) 0.015(3) -0.014(5)
O8 0.077(3) 0.294(8) 0.101(4) 0.064(4) 0.022(3) -0.033(4)

loop_
_atom_type_symbol
_atom_type_description
_atom_type_scat_dispersion_real
_atom_type_scat_dispersion_imag
_atom_type_scat_source
C C 0.0033 0.0016 'International Tables Vol C Tables 4.2.6.8 and 6.1.1.4'
H H 0.0000 0.0000 'International Tables Vol C Tables 4.2.6.8 and 6.1.1.4'
N N 0.0061 0.0033 'International Tables Vol C Tables 4.2.6.8 and 6.1.1.4'
O O 0.0106 0.0060 'International Tables Vol C Tables 4.2.6.8 and 6.1.1.4'
S S 0.1246 0.1234 'International Tables Vol C Tables 4.2.6.8 and 6.1.1.4'
Cl Cl 0.1484 0.1585 'International Tables Vol C Tables 4.2.6.8 and 6.1.1.4'
Co Co 0.3494 0.9721 'International Tables Vol C Tables 4.2.6.8 and 6.1.1.4'

loop_
_geom_angle_atom_site_label_1
_geom_angle_atom_site_label_2
_geom_angle_atom_site_label_3
_geom_angle
N2 Co1 N5 177.40(16)
N2 Co1 N1 79.92(15)
N5 Co1 N1 102.44(15)
N2 Co1 N3 80.12(15)
N5 Co1 N3 97.53(15)
N1 Co1 N3 160.03(15)
N2 Co1 N4 102.30(15)
N5 Co1 N4 79.06(16)
N1 Co1 N4 85.67(15)
N3 Co1 N4 98.03(15)
N2 Co1 N6 99.23(16)
N5 Co1 N6 79.41(16)
N1 Co1 N6 98.38(16)
N3 Co1 N6 85.39(15)
N4 Co1 N6 158.47(15)
C1 N1 C5 118.1(4)
C1 N1 Co1 127.7(4)
C5 N1 Co1 113.3(3)
C6 N2 C10 119.5(4)
C6 N2 Co1 120.3(3)
C10 N2 Co1 120.1(3)
C15 N3 C11 117.5(4)
C15 N3 Co1 128.8(3)
C11 N3 Co1 113.2(3)
C38 N4 C42 118.0(4)
C38 N4 Co1 127.7(3)
C42 N4 Co1 112.8(3)
C47 N5 C43 119.5(4)
C47 N5 Co1 120.1(3)
C43 N5 Co1 120.3(3)
C52 N6 C48 117.6(5)
C52 N6 Co1 129.0(4)
C48 N6 Co1 111.9(3)
C35 N7 C27 122.6(4)
C35 N7 C36 118.6(4)
C27 N7 C36 118.1(4)
C72 N8 C64 123.5(7)
C72 N8 C73 119.7(6)
C64 N8 C73 116.6(6)
C30 S1 C28 100.8(3)
C67 S2 C63 100.4(4)
N1 C1 C2 122.7(5)
C1 C2 C3 119.6(5)
C2 C3 C4 119.1(6)
C5 C4 C3 118.5(5)
N1 C5 C4 122.0(4)
N1 C5 C6 113.5(4)
C4 C5 C6 124.5(4)
N2 C6 C7 121.4(4)
N2 C6 C5 112.4(4)
C7 C6 C5 126.1(4)
C6 C7 C8 120.7(4)
C9 C8 C7 116.2(4)
C9 C8 C16 121.8(4)
C7 C8 C16 122.0(4)
C10 C9 C8 121.1(4)
N2 C10 C9 121.0(4)
N2 C10 C11 112.5(4)
C9 C10 C11 126.5(4)
N3 C11 C12 122.6(4)
N3 C11 C10 113.7(4)
C12 C11 C10 123.7(4)
C13 C12 C11 119.0(5)
C12 C13 C14 119.1(5)
C15 C14 C13 119.3(5)
N3 C15 C14 122.6(5)
C21 C16 C17 116.0(4)
C21 C16 C8 121.6(4)
C17 C16 C8 122.4(4)
C18 C17 C16 122.9(5)
C17 C18 C19 121.2(5)
C18 C19 C20 117.5(5)
C18 C19 C22 119.1(5)
C20 C19 C22 123.3(5)
C19 C20 C21 120.9(5)
C16 C21 C20 121.5(5)
C23 C22 C19 126.1(6)
C22 C23 C24 125.9(6)
C29 C24 C25 117.8(5)
C29 C24 C23 118.6(6)
C25 C24 C23 123.4(6)
C24 C25 C26 120.8(5)
C25 C26 C27 121.2(5)
N7 C27 C26 121.3(5)
N7 C27 C28 121.9(5)
C26 C27 C28 116.8(4)
C29 C28 C27 120.8(5)
C29 C28 S1 115.4(4)
C27 C28 S1 123.6(4)
C24 C29 C28 122.6(6)
C31 C30 C35 120.6(5)
C31 C30 S1 116.1(5)
C35 C30 S1 123.3(4)
C32 C31 C30 120.0(6)
C33 C32 C31 120.2(6)
C32 C33 C34 121.2(6)
C33 C34 C35 121.1(6)
C30 C35 N7 123.0(5)
C30 C35 C34 116.9(5)
N7 C35 C34 120.1(5)
N7 C36 C37 113.7(5)
N4 C38 C39 122.7(5)
C38 C39 C40 119.2(5)
C41 C40 C39 119.0(5)
C42 C41 C40 119.3(5)
N4 C42 C41 121.9(4)
N4 C42 C43 113.4(4)
C41 C42 C43 124.7(4)
N5 C43 C44 120.6(4)
N5 C43 C42 113.2(4)
C44 C43 C42 126.1(5)
C43 C44 C45 121.2(5)
C44 C45 C46 117.7(4)
C44 C45 C53 121.9(5)
C46 C45 C53 120.4(5)
C47 C46 C45 119.1(5)
N5 C47 C46 121.8(5)
N5 C47 C48 113.0(4)
C46 C47 C48 125.2(5)
N6 C48 C49 121.6(5)
N6 C48 C47 114.3(4)
C49 C48 C47 124.1(5)
C50 C49 C48 119.3(6)
C51 C50 C49 119.0(6)
C52 C51 C50 119.1(6)
N6 C52 C51 123.4(6)
C58 C53 C54 117.3(5)
C58 C53 C45 121.7(5)
C54 C53 C45 121.0(5)
C55 C54 C53 120.3(6)
C56 C55 C54 121.0(6)
C57 C56 C55 119.1(6)
C57 C56 C59 132.2(7)
C55 C56 C59 108.4(7)
C56 C57 C58 121.2(6)
C57 C58 C53 121.0(6)
C60 C59 C56 93.0(17)
C59 C60 C61 92.3(16)
C62 C61 C66 118.9(7)
C62 C61 C60 133.2(10)
C66 C61 C60 107.5(10)
C61 C62 C63 119.4(9)
C64 C63 C62 121.9(8)
C64 C63 S2 122.0(5)
C62 C63 S2 115.8(7)
C63 C64 C65 117.6(7)
C63 C64 N8 122.6(7)
C65 C64 N8 119.6(8)
C66 C65 C64 121.0(9)
C65 C66 C61 121.1(10)
C72 C67 C68 120.7(6)
C72 C67 S2 123.7(5)
C68 C67 S2 115.3(6)
C69 C68 C67 120.7(8)
C70 C69 C68 118.5(8)
C69 C70 C71 121.8(8)
C70 C71 C72 120.3(8)
C67 C72 C71 118.0(7)
C67 C72 N8 120.7(6)
C71 C72 N8 121.2(7)
C74 C73 N8 104.4(11)
O3 Cl1 O2 115.9(5)
O3 Cl1 O1 116.1(5)
O2 Cl1 O1 111.6(4)
O3 Cl1 O4 104.1(5)
O2 Cl1 O4 105.6(5)
O1 Cl1 O4 101.5(4)
O7 Cl2 O6 109.5(6)
O7 Cl2 O8 111.4(4)
O6 Cl2 O8 103.9(5)
O7 Cl2 O5 111.8(3)
O6 Cl2 O5 108.3(4)
O8 Cl2 O5 111.5(3)

loop_
_geom_bond_atom_site_label_1
_geom_bond_atom_site_label_2
_geom_bond_distance
Co1 N2 1.891(4)
Co1 N5 1.908(4)
Co1 N1 2.057(4)
Co1 N3 2.059(4)
Co1 N4 2.103(4)
Co1 N6 2.108(4)
N1 C1 1.338(6)
N1 C5 1.355(6)
N2 C6 1.342(6)
N2 C10 1.346(5)
N3 C15 1.342(6)
N3 C11 1.351(5)
N4 C38 1.341(6)
N4 C42 1.355(5)
N5 C47 1.350(6)
N5 C43 1.350(6)
N6 C52 1.336(7)
N6 C48 1.356(6)
N7 C35 1.403(6)
N7 C27 1.404(6)
N7 C36 1.455(6)
N8 C72 1.397(8)
N8 C64 1.404(8)
N8 C73 1.612(12)
S1 C30 1.749(5)
S1 C28 1.752(6)
S2 C67 1.754(6)
S2 C63 1.761(8)
C1 C2 1.356(8)
C2 C3 1.364(8)
C3 C4 1.395(7)
C4 C5 1.370(7)
C5 C6 1.481(6)
C6 C7 1.378(6)
C7 C8 1.397(6)
C8 C9 1.394(6)
C8 C16 1.470(6)
C9 C10 1.377(6)
C10 C11 1.486(6)
C11 C12 1.379(6)
C12 C13 1.364(7)
C13 C14 1.383(7)
C14 C15 1.367(7)
C16 C21 1.381(6)
C16 C17 1.390(7)
C17 C18 1.360(7)
C18 C19 1.379(7)
C19 C20 1.381(7)
C19 C22 1.487(7)
C20 C21 1.400(7)
C22 C23 1.268(7)
C23 C24 1.510(7)
C24 C29 1.370(7)
C24 C25 1.395(8)
C25 C26 1.398(7)
C26 C27 1.406(7)
C27 C28 1.406(7)
C28 C29 1.384(7)
C30 C31 1.391(7)
C30 C35 1.395(7)
C31 C32 1.381(9)
C32 C33 1.330(9)
C33 C34 1.378(8)
C34 C35 1.404(7)
C36 C37 1.512(8)
C38 C39 1.361(7)
C39 C40 1.377(7)
C40 C41 1.376(7)
C41 C42 1.369(7)
C42 C43 1.477(6)
C43 C44 1.371(6)
C44 C45 1.385(6)
C45 C46 1.396(7)
C45 C53 1.484(6)
C46 C47 1.385(6)
C47 C48 1.480(7)
C48 C49 1.380(7)
C49 C50 1.372(8)
C50 C51 1.371(9)
C51 C52 1.358(8)
C53 C58 1.388(7)
C53 C54 1.389(7)
C54 C55 1.383(7)
C55 C56 1.360(9)
C56 C57 1.354(10)
C56 C59 1.831(15)
C57 C58 1.369(8)
C59 C60 1.026(12)
C60 C61 1.856(19)
C61 C62 1.371(13)
C61 C66 1.373(15)
C62 C63 1.400(8)
C63 C64 1.360(10)
C64 C65 1.386(10)
C65 C66 1.371(11)
C67 C72 1.368(9)
C67 C68 1.377(9)
C68 C69 1.377(10)
C69 C70 1.344(11)
C70 C71 1.369(10)
C71 C72 1.389(8)
C73 C74 1.379(12)
Cl1 O3 1.344(6)
Cl1 O2 1.352(5)
Cl1 O1 1.392(5)
Cl1 O4 1.439(7)
Cl2 O7 1.334(5)
Cl2 O6 1.358(7)
Cl2 O8 1.376(5)
Cl2 O5 1.411(4)
